data_1574899
loop_
_publ_author_name
'Peter, Blessing D.'
'Yi, Qiuhao'
'Luo, Zhixun'

_publ_section_title
;
 Studying how small silver clusters grow and their optical properties.
;
_journal_issue 34
_journal_name_full Nanoscale
_journal_page_first 19821
_journal_page_last 19827
_journal_paper_doi 10.1039/d5nr01269d
_journal_volume 17
_journal_year 2025
_chemical_formula_moiety 'C68 H56 Ag4 N8 O12 P4, 2(C H2 Cl2)'
_chemical_formula_sum 'C70 H60 Ag4 Cl4 N8 O12 P4'
_chemical_formula_weight 1902.42
_space_group_crystal_system monoclinic
_space_group_IT_number 14
_space_group_name_Hall '-P 2yn'
_space_group_name_H-M_alt 'P 1 21/n 1'
_atom_sites_solution_hydrogens geom
_atom_sites_solution_primary dual
_audit_creation_date 2023-09-18
_audit_creation_method
;
Olex2 1.5
(compiled 2023.08.24 svn.re1ec1418 for OlexSys, GUI svn.r6817)
;
_audit_update_record
;
2024-12-26 deposited with the CCDC.	2025-06-19 downloaded from the CCDC.
;
_cell_angle_alpha 90
_cell_angle_beta 99.943(3)
_cell_angle_gamma 90
_cell_formula_units_Z 2
_cell_length_a 12.1045(3)
_cell_length_b 23.0824(6)
_cell_length_c 13.4651(4)
_cell_measurement_reflns_used 16398
_cell_measurement_temperature 170.01(10)
_cell_measurement_theta_max 30.5740
_cell_measurement_theta_min 1.7460
_cell_volume 3705.65(18)
_computing_cell_refinement 'CrysAlisPro 1.171.39.45i (Rigaku OD, 2018)'
_computing_data_collection 'CrysAlisPro 1.171.39.45i (Rigaku OD, 2018)'
_computing_data_reduction 'CrysAlisPro 1.171.39.45i (Rigaku OD, 2018)'
_computing_molecular_graphics 'Olex2 1.5 (Dolomanov et al., 2009)'
_computing_publication_material 'Olex2 1.5 (Dolomanov et al., 2009)'
_computing_structure_refinement 'SHELXL 2018/3 (Sheldrick, 2015)'
_computing_structure_solution 'SHELXT 2018/2 (Sheldrick, 2018)'
_diffrn_ambient_environment N~2~
_diffrn_ambient_temperature 170.01(10)
_diffrn_detector 'CCD plate'
_diffrn_measured_fraction_theta_full 1.000
_diffrn_measured_fraction_theta_max 0.847
_diffrn_measurement_details
;
List of Runs (angles in degrees, time in seconds):

  # Type    Start    End  Width  t~exp~   \w     \q     \k     \f   Frames
#--------------------------------------------------------------------------
  1  \w      7.00  33.00   0.50    0.50    --  -10.80  45.00 162.76   52
  2  \w   -100.00   1.00   0.50    0.50    --  -10.80  45.00  45.59  202
  3  \w      5.00  69.00   0.50    0.50    --  -10.80  45.00   0.00  128
  4  \w    -97.00 -14.00   0.50    0.50    --  -10.80  45.00 162.76  166
;
_diffrn_measurement_device 'four-circle diffractometer'
_diffrn_measurement_device_type 'XtaLAB AFC10 (RCD3): fixed-chi single'
_diffrn_measurement_method '\w scans'
_diffrn_orient_matrix_type 'CrysAlisPro convention (1999,Acta A55,543-557)'
_diffrn_orient_matrix_UB_11 0.0536106000
_diffrn_orient_matrix_UB_12 0.0110282000
_diffrn_orient_matrix_UB_13 -0.0047208000
_diffrn_orient_matrix_UB_21 0.0036374000
_diffrn_orient_matrix_UB_22 0.0141426000
_diffrn_orient_matrix_UB_23 0.0471991000
_diffrn_orient_matrix_UB_31 0.0256626000
_diffrn_orient_matrix_UB_32 -0.0249448000
_diffrn_orient_matrix_UB_33 0.0246224000
_diffrn_radiation_monochromator mirror
_diffrn_radiation_probe x-ray
_diffrn_radiation_type 'Mo K\a'
_diffrn_radiation_wavelength 0.71073
_diffrn_reflns_av_R_equivalents 0.0260
_diffrn_reflns_av_unetI/netI 0.0314
_diffrn_reflns_Laue_measured_fraction_full 1.000
_diffrn_reflns_Laue_measured_fraction_max 0.847
_diffrn_reflns_limit_h_max 16
_diffrn_reflns_limit_h_min -15
_diffrn_reflns_limit_k_max 32
_diffrn_reflns_limit_k_min -26
_diffrn_reflns_limit_l_max 18
_diffrn_reflns_limit_l_min -12
_diffrn_reflns_number 29822
_diffrn_reflns_point_group_measured_fraction_full 1.000
_diffrn_reflns_point_group_measured_fraction_max 0.847
_diffrn_reflns_theta_full 25.242
_diffrn_reflns_theta_max 31.052
_diffrn_reflns_theta_min 1.764
_diffrn_source 'Rotating-anode X-ray tube'
_diffrn_source_type 'Rigaku (Mo) X-ray Source'
_exptl_absorpt_coefficient_mu 1.337
_exptl_absorpt_correction_T_max 1.00000
_exptl_absorpt_correction_T_min 0.88709
_exptl_absorpt_correction_type multi-scan
_exptl_absorpt_process_details
;
CrysAlisPro 1.171.39.45i (Rigaku Oxford Diffraction, 2018)
Empirical absorption correction using spherical harmonics,
 implemented in SCALE3 ABSPACK scaling algorithm.
;
_exptl_crystal_colour 'clear colourless'
_exptl_crystal_density_diffrn 1.705
_exptl_crystal_description block
_exptl_crystal_F_000 1896
_exptl_crystal_size_max 0.3
_exptl_crystal_size_mid 0.3
_exptl_crystal_size_min 0.3
_refine_diff_density_max 0.562
_refine_diff_density_min -0.784
_refine_diff_density_rms 0.077
_refine_ls_extinction_method none
_refine_ls_goodness_of_fit_ref 1.069
_refine_ls_hydrogen_treatment constr
_refine_ls_matrix_type full
_refine_ls_number_parameters 460
_refine_ls_number_reflns 10058
_refine_ls_number_restraints 0
_refine_ls_restrained_S_all 1.069
_refine_ls_R_factor_all 0.0382
_refine_ls_R_factor_gt 0.0291
_refine_ls_shift/su_max 0.002
_refine_ls_shift/su_mean 0.000
_refine_ls_structure_factor_coef Fsqd
_refine_ls_weighting_details 'w=1/[\s^2^(Fo^2^)+(0.0304P)^2^+1.5302P] where P=(Fo^2^+2Fc^2^)/3'
_refine_ls_weighting_scheme calc
_refine_ls_wR_factor_gt 0.0685
_refine_ls_wR_factor_ref 0.0716
_reflns_Friedel_coverage 0.000
_reflns_number_gt 8373
_reflns_number_total 10058
_reflns_threshold_expression 'I > 2\s(I)'
_cod_data_source_file d5nr01269d2.cif
_cod_data_source_block mx10988
_cod_depositor_comments 'Adding full bibliography for 1574898--1574913.cif.'
_cod_database_code 1574899
_shelx_shelxl_version_number 2018/3
_chemical_oxdiff_formula AgCHClNOP
_chemical_oxdiff_usercomment 'C H O N F'
_shelx_space_group_comment
;
The symmetry employed for this shelxl refinement is uniquely defined
by the following loop, which should always be used as a source of
symmetry information in preference to the above space-group names.
They are only intended as comments.
;
_olex2_refinement_description
;
1. Fixed Uiso
 At 1.2 times of:
  All C(H) groups, All C(H,H) groups
2.a Secondary CH2 refined with riding coordinates:
 C35(H35A,H35B)
2.b Aromatic/amide H refined with riding coordinates:
 C2(H2), C3(H3), C4(H4), C5(H5), C6(H6), C8(H8), C9(H9), C10(H10), C11(H11),
 C12(H12), C14(H14), C15(H15), C16(H16), C17(H17), C19(H19), C20(H20), C21(H21),
  C22(H22), C23(H23), C25(H25), C26(H26), C27(H27), C28(H28), C29(H29),
 C31(H31), C32(H32), C33(H33), C34(H34)
;
_olex2_submission_special_instructions 'No special instructions were received'
_oxdiff_exptl_absorpt_empirical_details
;
Empirical correction (ABSPACK) includes:
- Absorption correction using spherical harmonics
- Frame scaling
;
_oxdiff_exptl_absorpt_empirical_full_max 1.247
_oxdiff_exptl_absorpt_empirical_full_min 0.888

loop_
_space_group_symop_operation_xyz
'x, y, z'
'-x+1/2, y+1/2, -z+1/2'
'-x, -y, -z'
'x-1/2, -y-1/2, z-1/2'

loop_
_atom_site_label
_atom_site_type_symbol
_atom_site_fract_x
_atom_site_fract_y
_atom_site_fract_z
_atom_site_U_iso_or_equiv
_atom_site_adp_type
_atom_site_occupancy
_atom_site_site_symmetry_order
_atom_site_calc_flag
_atom_site_refinement_flags_posn
_atom_site_refinement_flags_adp
_atom_site_refinement_flags_occupancy
_atom_site_disorder_assembly
_atom_site_disorder_group
Ag1 Ag 0.63801(2) 0.35550(2) 0.59474(2) 0.02812(5) Uani 1 1 d . . . . .
Ag2 Ag 0.46197(2) 0.44142(2) 0.62485(2) 0.02621(5) Uani 1 1 d . . . . .
P1 P 0.70082(4) 0.39383(2) 0.75751(4) 0.02130(11) Uani 1 1 d . . . . .
P2 P 0.34906(4) 0.36227(2) 0.55583(4) 0.02084(10) Uani 1 1 d . . . . .
O1 O 0.73658(14) 0.40758(7) 0.46790(16) 0.0452(5) Uani 1 1 d . . . . .
O2 O 0.69806(16) 0.47635(8) 0.35904(14) 0.0468(5) Uani 1 1 d . . . . .
O3 O 0.60330(13) 0.46883(7) 0.47987(12) 0.0341(4) Uani 1 1 d . . . . .
O4 O 0.77321(15) 0.28136(7) 0.54794(13) 0.0373(4) Uani 1 1 d . . . . .
O5 O 0.76606(15) 0.18788(7) 0.54705(13) 0.0386(4) Uani 1 1 d . . . . .
O6 O 0.64554(14) 0.23747(8) 0.61286(13) 0.0410(4) Uani 1 1 d . . . . .
N1 N 0.58691(15) 0.49381(7) 0.73029(13) 0.0240(4) Uani 1 1 d . . . . .
N2 N 0.51182(14) 0.32912(7) 0.45519(12) 0.0224(3) Uani 1 1 d . . . . .
N3 N 0.67979(15) 0.45062(8) 0.43599(14) 0.0291(4) Uani 1 1 d . . . . .
N4 N 0.72816(16) 0.23495(8) 0.56896(13) 0.0280(4) Uani 1 1 d . . . . .
C1 C 0.84864(17) 0.38134(8) 0.80472(15) 0.0231(4) Uani 1 1 d . . . . .
C2 C 0.92277(19) 0.38730(10) 0.73713(17) 0.0308(5) Uani 1 1 d . . . . .
H2 H 0.895071 0.395617 0.668228 0.037 Uiso 1 1 calc R U . . .
C3 C 1.0365(2) 0.38114(11) 0.77019(19) 0.0374(5) Uani 1 1 d . . . . .
H3 H 1.087101 0.386257 0.724240 0.045 Uiso 1 1 calc R U . . .
C4 C 1.0776(2) 0.36748(10) 0.87024(19) 0.0359(5) Uani 1 1 d . . . . .
H4 H 1.156030 0.363238 0.892658 0.043 Uiso 1 1 calc R U . . .
C5 C 1.0042(2) 0.36013(9) 0.93677(18) 0.0322(5) Uani 1 1 d . . . . .
H5 H 1.031957 0.350017 1.004896 0.039 Uiso 1 1 calc R U . . .
C6 C 0.88999(19) 0.36743(9) 0.90477(16) 0.0274(4) Uani 1 1 d . . . . .
H6 H 0.839812 0.362933 0.951237 0.033 Uiso 1 1 calc R U . . .
C7 C 0.63006(18) 0.36598(10) 0.85528(17) 0.0293(5) Uani 1 1 d . . . . .
C8 C 0.5979(2) 0.30824(11) 0.8481(2) 0.0415(6) Uani 1 1 d . . . . .
H8 H 0.609890 0.285736 0.791840 0.050 Uiso 1 1 calc R U . . .
C9 C 0.5483(2) 0.28346(15) 0.9231(3) 0.0622(10) Uani 1 1 d . . . . .
H9 H 0.527815 0.243690 0.918957 0.075 Uiso 1 1 calc R U . . .
C10 C 0.5284(3) 0.31610(19) 1.0036(3) 0.0737(12) Uani 1 1 d . . . . .
H10 H 0.493871 0.299004 1.054617 0.088 Uiso 1 1 calc R U . . .
C11 C 0.5588(3) 0.37357(19) 1.0100(3) 0.0731(11) Uani 1 1 d . . . . .
H11 H 0.544345 0.396191 1.065292 0.088 Uiso 1 1 calc R U . . .
C12 C 0.6101(2) 0.39867(13) 0.9366(2) 0.0484(7) Uani 1 1 d . . . . .
H12 H 0.631567 0.438283 0.941893 0.058 Uiso 1 1 calc R U . . .
C13 C 0.68719(17) 0.47214(8) 0.77271(14) 0.0217(4) Uani 1 1 d . . . . .
C14 C 0.76942(19) 0.50611(9) 0.82797(17) 0.0305(5) Uani 1 1 d . . . . .
H14 H 0.840488 0.489962 0.854874 0.037 Uiso 1 1 calc R U . . .
C15 C 0.7475(2) 0.56404(10) 0.84392(19) 0.0358(5) Uani 1 1 d . . . . .
H15 H 0.802883 0.588185 0.881792 0.043 Uiso 1 1 calc R U . . .
C16 C 0.6438(2) 0.58562(9) 0.80371(17) 0.0323(5) Uani 1 1 d . . . . .
H16 H 0.625661 0.624868 0.814776 0.039 Uiso 1 1 calc R U . . .
C17 C 0.5663(2) 0.54981(9) 0.74709(17) 0.0307(5) Uani 1 1 d . . . . .
H17 H 0.495201 0.565401 0.718714 0.037 Uiso 1 1 calc R U . . .
C18 C 0.33545(17) 0.30130(9) 0.63842(15) 0.0238(4) Uani 1 1 d . . . . .
C19 C 0.3505(3) 0.24452(10) 0.61119(19) 0.0427(6) Uani 1 1 d . . . . .
H19 H 0.369085 0.236090 0.547023 0.051 Uiso 1 1 calc R U . . .
C20 C 0.3384(3) 0.19981(11) 0.6772(2) 0.0528(8) Uani 1 1 d . . . . .
H20 H 0.349006 0.160882 0.657932 0.063 Uiso 1 1 calc R U . . .
C21 C 0.3113(2) 0.21129(11) 0.77049(19) 0.0389(6) Uani 1 1 d . . . . .
H21 H 0.302067 0.180454 0.815052 0.047 Uiso 1 1 calc R U . . .
C22 C 0.2979(2) 0.26750(11) 0.79841(18) 0.0356(5) Uani 1 1 d . . . . .
H22 H 0.279383 0.275717 0.862718 0.043 Uiso 1 1 calc R U . . .
C23 C 0.31103(19) 0.31255(10) 0.73325(16) 0.0294(5) Uani 1 1 d . . . . .
H23 H 0.303232 0.351474 0.753916 0.035 Uiso 1 1 calc R U . . .
C24 C 0.20640(17) 0.38351(9) 0.50288(15) 0.0238(4) Uani 1 1 d . . . . .
C25 C 0.11236(18) 0.35507(9) 0.52414(16) 0.0269(4) Uani 1 1 d . . . . .
H25 H 0.120762 0.321792 0.566283 0.032 Uiso 1 1 calc R U . . .
C26 C 0.00573(19) 0.37518(11) 0.48385(17) 0.0328(5) Uani 1 1 d . . . . .
H26 H -0.058427 0.355660 0.499010 0.039 Uiso 1 1 calc R U . . .
C27 C -0.0075(2) 0.42298(11) 0.42239(19) 0.0383(5) Uani 1 1 d . . . . .
H27 H -0.080556 0.436610 0.395221 0.046 Uiso 1 1 calc R U . . .
C28 C 0.0867(2) 0.45139(11) 0.4001(2) 0.0424(6) Uani 1 1 d . . . . .
H28 H 0.077831 0.484224 0.356870 0.051 Uiso 1 1 calc R U . . .
C29 C 0.1926(2) 0.43208(10) 0.44038(19) 0.0354(5) Uani 1 1 d . . . . .
H29 H 0.256596 0.451935 0.425534 0.042 Uiso 1 1 calc R U . . .
C30 C 0.39994(17) 0.32797(8) 0.44986(14) 0.0212(4) Uani 1 1 d . . . . .
C31 C 0.32919(19) 0.30054(9) 0.37198(16) 0.0288(5) Uani 1 1 d . . . . .
H31 H 0.250252 0.301084 0.369287 0.035 Uiso 1 1 calc R U . . .
C32 C 0.3756(2) 0.27234(10) 0.29819(16) 0.0331(5) Uani 1 1 d . . . . .
H32 H 0.329238 0.251891 0.245566 0.040 Uiso 1 1 calc R U . . .
C33 C 0.4895(2) 0.27439(10) 0.30231(16) 0.0321(5) Uani 1 1 d . . . . .
H33 H 0.522997 0.256332 0.251506 0.038 Uiso 1 1 calc R U . . .
C34 C 0.55473(19) 0.30313(10) 0.38145(16) 0.0302(5) Uani 1 1 d . . . . .
H34 H 0.633557 0.304512 0.383656 0.036 Uiso 1 1 calc R U . . .
Cl1 Cl 0.89273(9) 0.47156(4) 0.09844(7) 0.0726(2) Uani 1 1 d . . . . .
Cl2 Cl 0.68257(9) 0.52916(4) 0.11620(8) 0.0775(3) Uani 1 1 d . . . . .
C35 C 0.7943(4) 0.48681(19) 0.1741(3) 0.0815(12) Uani 1 1 d . . . . .
H35A H 0.832168 0.507056 0.235419 0.098 Uiso 1 1 calc R U . . .
H35B H 0.764413 0.449826 0.195602 0.098 Uiso 1 1 calc R U . . .

loop_
_atom_site_aniso_label
_atom_site_aniso_U_11
_atom_site_aniso_U_22
_atom_site_aniso_U_33
_atom_site_aniso_U_23
_atom_site_aniso_U_13
_atom_site_aniso_U_12
Ag1 0.02289(9) 0.02941(9) 0.02996(9) -0.00939(6) -0.00132(6) 0.00444(6)
Ag2 0.02146(8) 0.02123(8) 0.03397(9) -0.00311(6) -0.00071(6) 0.00080(6)
P1 0.0195(3) 0.0190(2) 0.0245(2) -0.00123(19) 0.0012(2) 0.00124(19)
P2 0.0165(2) 0.0221(2) 0.0238(2) -0.00011(19) 0.00342(19) 0.00019(19)
O1 0.0264(9) 0.0338(9) 0.0780(13) 0.0206(9) 0.0164(9) 0.0111(7)
O2 0.0446(11) 0.0592(12) 0.0405(10) 0.0180(9) 0.0186(8) 0.0131(9)
O3 0.0297(9) 0.0330(8) 0.0434(9) 0.0080(7) 0.0170(7) 0.0076(7)
O4 0.0405(10) 0.0245(8) 0.0475(10) -0.0002(7) 0.0089(8) 0.0004(7)
O5 0.0467(11) 0.0248(8) 0.0432(9) -0.0019(7) 0.0042(8) 0.0122(7)
O6 0.0337(10) 0.0469(10) 0.0440(10) -0.0046(8) 0.0112(8) 0.0005(8)
N1 0.0257(9) 0.0197(8) 0.0258(8) -0.0019(6) 0.0020(7) 0.0028(7)
N2 0.0207(9) 0.0237(8) 0.0226(8) -0.0006(6) 0.0034(7) 0.0007(7)
N3 0.0207(9) 0.0279(9) 0.0384(10) 0.0041(8) 0.0045(8) 0.0021(7)
N4 0.0279(10) 0.0283(9) 0.0249(9) -0.0010(7) -0.0034(7) 0.0057(8)
C1 0.0215(10) 0.0201(9) 0.0266(10) -0.0027(7) 0.0012(8) 0.0016(8)
C2 0.0278(12) 0.0353(12) 0.0291(11) -0.0020(9) 0.0044(9) 0.0026(9)
C3 0.0257(12) 0.0473(14) 0.0408(13) -0.0045(11) 0.0103(10) 0.0014(10)
C4 0.0235(11) 0.0356(12) 0.0459(14) -0.0088(10) -0.0017(10) 0.0040(9)
C5 0.0316(12) 0.0289(11) 0.0325(11) -0.0021(9) -0.0049(9) 0.0054(9)
C6 0.0274(11) 0.0258(10) 0.0281(10) -0.0012(8) 0.0025(8) 0.0026(8)
C7 0.0187(10) 0.0321(11) 0.0366(12) 0.0096(9) 0.0033(9) 0.0015(8)
C8 0.0297(13) 0.0348(13) 0.0557(16) 0.0160(11) -0.0047(11) -0.0035(10)
C9 0.0355(16) 0.064(2) 0.083(2) 0.0454(18) -0.0035(15) -0.0101(14)
C10 0.0397(17) 0.107(3) 0.078(2) 0.057(2) 0.0204(17) 0.0019(18)
C11 0.073(2) 0.098(3) 0.060(2) 0.0227(19) 0.0434(19) 0.019(2)
C12 0.0544(18) 0.0491(16) 0.0477(15) 0.0070(12) 0.0257(14) 0.0043(13)
C13 0.0229(10) 0.0216(9) 0.0206(9) -0.0005(7) 0.0040(8) 0.0012(8)
C14 0.0261(11) 0.0270(11) 0.0354(12) -0.0044(9) -0.0030(9) -0.0014(9)
C15 0.0376(14) 0.0264(11) 0.0410(13) -0.0073(9) 0.0001(10) -0.0062(9)
C16 0.0434(14) 0.0170(10) 0.0351(12) -0.0035(8) 0.0033(10) 0.0012(9)
C17 0.0333(12) 0.0218(10) 0.0348(12) -0.0004(8) 0.0001(9) 0.0050(9)
C18 0.0178(10) 0.0265(10) 0.0268(10) 0.0030(8) 0.0032(8) -0.0004(8)
C19 0.0690(19) 0.0272(12) 0.0365(13) 0.0005(10) 0.0217(13) 0.0007(12)
C20 0.084(2) 0.0280(13) 0.0522(16) 0.0064(11) 0.0281(16) 0.0035(13)
C21 0.0379(14) 0.0394(13) 0.0416(13) 0.0151(11) 0.0133(11) 0.0010(11)
C22 0.0316(12) 0.0474(14) 0.0306(12) 0.0060(10) 0.0129(10) 0.0068(11)
C23 0.0286(11) 0.0315(11) 0.0295(11) -0.0003(9) 0.0087(9) 0.0054(9)
C24 0.0181(10) 0.0257(10) 0.0273(10) -0.0007(8) 0.0027(8) 0.0020(8)
C25 0.0214(10) 0.0309(11) 0.0286(11) -0.0004(8) 0.0045(8) 0.0006(8)
C26 0.0199(11) 0.0435(13) 0.0358(12) -0.0046(10) 0.0067(9) -0.0019(9)
C27 0.0219(12) 0.0474(14) 0.0440(14) 0.0017(11) 0.0012(10) 0.0101(10)
C28 0.0321(13) 0.0402(14) 0.0530(16) 0.0163(12) 0.0024(11) 0.0079(11)
C29 0.0229(11) 0.0358(12) 0.0472(14) 0.0100(10) 0.0052(10) 0.0013(9)
C30 0.0215(10) 0.0214(9) 0.0203(9) 0.0025(7) 0.0024(7) 0.0002(7)
C31 0.0278(11) 0.0309(11) 0.0258(10) 0.0004(8) -0.0010(8) -0.0028(9)
C32 0.0429(14) 0.0301(11) 0.0230(10) -0.0012(9) -0.0037(9) -0.0010(10)
C33 0.0453(14) 0.0286(11) 0.0221(10) -0.0006(8) 0.0050(9) 0.0098(10)
C34 0.0283(12) 0.0323(11) 0.0310(11) -0.0029(9) 0.0078(9) 0.0061(9)
Cl1 0.0866(7) 0.0707(5) 0.0663(5) -0.0122(4) 0.0295(5) -0.0009(5)
Cl2 0.0803(7) 0.0739(6) 0.0798(6) -0.0081(5) 0.0181(5) 0.0041(5)
C35 0.092(3) 0.089(3) 0.072(2) 0.006(2) 0.038(2) 0.021(2)

loop_
_atom_type_symbol
_atom_type_description
_atom_type_scat_dispersion_real
_atom_type_scat_dispersion_imag
_atom_type_scat_source
C C 0.0033 0.0016 'International Tables Vol C Tables 4.2.6.8 and 6.1.1.4'
H H 0.0000 0.0000 'International Tables Vol C Tables 4.2.6.8 and 6.1.1.4'
Ag Ag -0.8971 1.1015 'International Tables Vol C Tables 4.2.6.8 and 6.1.1.4'
Cl Cl 0.1484 0.1585 'International Tables Vol C Tables 4.2.6.8 and 6.1.1.4'
N N 0.0061 0.0033 'International Tables Vol C Tables 4.2.6.8 and 6.1.1.4'
O O 0.0106 0.0060 'International Tables Vol C Tables 4.2.6.8 and 6.1.1.4'
P P 0.1023 0.0942 'International Tables Vol C Tables 4.2.6.8 and 6.1.1.4'

loop_
_geom_angle_atom_site_label_1
_geom_angle_atom_site_label_2
_geom_angle_atom_site_label_3
_geom_angle
_geom_angle_site_symmetry_1
_geom_angle_site_symmetry_3
_geom_angle_publ_flag
P1 Ag1 Ag2 75.446(14) . . ?
P1 Ag1 O1 109.39(5) . . ?
P1 Ag1 O4 111.52(4) . . ?
O1 Ag1 Ag2 101.84(4) . . ?
O4 Ag1 Ag2 173.01(4) . . ?
O4 Ag1 O1 75.72(5) . . ?
N2 Ag1 Ag2 84.12(4) . . ?
N2 Ag1 P1 157.29(4) . . ?
N2 Ag1 O1 84.18(6) . . ?
N2 Ag1 O4 89.09(6) . . ?
P2 Ag2 Ag1 79.159(14) . . ?
P2 Ag2 O3 107.82(4) . 3_666 ?
O3 Ag2 Ag1 128.55(3) 3_666 . ?
N1 Ag2 Ag1 91.44(4) . . ?
N1 Ag2 P2 160.65(5) . . ?
N1 Ag2 O3 91.30(6) . 3_666 ?
C1 P1 Ag1 113.89(7) . . ?
C1 P1 C13 102.71(9) . . ?
C7 P1 Ag1 115.15(8) . . ?
C7 P1 C1 104.52(10) . . ?
C7 P1 C13 101.92(10) . . ?
C13 P1 Ag1 116.91(6) . . ?
C18 P2 Ag2 117.59(7) . . ?
C18 P2 C30 102.73(9) . . ?
C24 P2 Ag2 112.94(7) . . ?
C24 P2 C18 105.56(9) . . ?
C24 P2 C30 103.64(9) . . ?
C30 P2 Ag2 112.96(7) . . ?
N3 O1 Ag1 108.31(13) . . ?
N3 O3 Ag2 101.24(12) . 3_666 ?
N4 O4 Ag1 101.34(13) . . ?
C13 N1 Ag2 121.93(13) . . ?
C17 N1 Ag2 120.09(14) . . ?
C17 N1 C13 117.81(18) . . ?
C30 N2 Ag1 124.91(13) . . ?
C34 N2 Ag1 116.00(14) . . ?
C34 N2 C30 117.89(18) . . ?
O1 N3 O2 120.11(19) . . ?
O1 N3 O3 120.99(19) . . ?
O2 N3 O3 118.91(18) . . ?
O5 N4 O4 120.18(19) . . ?
O5 N4 O6 121.03(19) . . ?
O6 N4 O4 118.79(18) . . ?
C2 C1 P1 117.60(16) . . ?
C2 C1 C6 119.4(2) . . ?
C6 C1 P1 122.94(16) . . ?
C1 C2 H2 120.0 . . ?
C3 C2 C1 120.0(2) . . ?
C3 C2 H2 120.0 . . ?
C2 C3 H3 119.8 . . ?
C2 C3 C4 120.4(2) . . ?
C4 C3 H3 119.8 . . ?
C3 C4 H4 120.2 . . ?
C5 C4 C3 119.7(2) . . ?
C5 C4 H4 120.2 . . ?
C4 C5 H5 119.9 . . ?
C4 C5 C6 120.3(2) . . ?
C6 C5 H5 119.9 . . ?
C1 C6 H6 119.9 . . ?
C5 C6 C1 120.1(2) . . ?
C5 C6 H6 119.9 . . ?
C8 C7 P1 116.96(19) . . ?
C12 C7 P1 123.45(19) . . ?
C12 C7 C8 119.6(2) . . ?
C7 C8 H8 120.1 . . ?
C9 C8 C7 119.8(3) . . ?
C9 C8 H8 120.1 . . ?
C8 C9 H9 119.8 . . ?
C10 C9 C8 120.4(3) . . ?
C10 C9 H9 119.8 . . ?
C9 C10 H10 120.1 . . ?
C9 C10 C11 119.8(3) . . ?
C11 C10 H10 120.1 . . ?
C10 C11 H11 119.8 . . ?
C10 C11 C12 120.5(3) . . ?
C12 C11 H11 119.8 . . ?
C7 C12 H12 120.1 . . ?
C11 C12 C7 119.9(3) . . ?
C11 C12 H12 120.1 . . ?
N1 C13 P1 114.32(14) . . ?
N1 C13 C14 122.12(19) . . ?
C14 C13 P1 123.44(16) . . ?
C13 C14 H14 120.3 . . ?
C13 C14 C15 119.4(2) . . ?
C15 C14 H14 120.3 . . ?
C14 C15 H15 120.8 . . ?
C16 C15 C14 118.4(2) . . ?
C16 C15 H15 120.8 . . ?
C15 C16 H16 120.3 . . ?
C15 C16 C17 119.3(2) . . ?
C17 C16 H16 120.3 . . ?
N1 C17 C16 122.8(2) . . ?
N1 C17 H17 118.6 . . ?
C16 C17 H17 118.6 . . ?
C19 C18 P2 122.81(17) . . ?
C19 C18 C23 118.8(2) . . ?
C23 C18 P2 118.38(16) . . ?
C18 C19 H19 119.9 . . ?
C18 C19 C20 120.2(2) . . ?
C20 C19 H19 119.9 . . ?
C19 C20 H20 119.7 . . ?
C21 C20 C19 120.6(2) . . ?
C21 C20 H20 119.7 . . ?
C20 C21 H21 120.3 . . ?
C22 C21 C20 119.4(2) . . ?
C22 C21 H21 120.3 . . ?
C21 C22 H22 119.8 . . ?
C21 C22 C23 120.3(2) . . ?
C23 C22 H22 119.8 . . ?
C18 C23 C22 120.6(2) . . ?
C18 C23 H23 119.7 . . ?
C22 C23 H23 119.7 . . ?
C25 C24 P2 123.34(16) . . ?
C25 C24 C29 119.26(19) . . ?
C29 C24 P2 117.37(16) . . ?
C24 C25 H25 120.0 . . ?
C24 C25 C26 120.1(2) . . ?
C26 C25 H25 120.0 . . ?
C25 C26 H26 119.7 . . ?
C27 C26 C25 120.5(2) . . ?
C27 C26 H26 119.7 . . ?
C26 C27 H27 120.2 . . ?
C26 C27 C28 119.6(2) . . ?
C28 C27 H27 120.2 . . ?
C27 C28 H28 119.9 . . ?
C29 C28 C27 120.3(2) . . ?
C29 C28 H28 119.9 . . ?
C24 C29 H29 119.9 . . ?
C28 C29 C24 120.3(2) . . ?
C28 C29 H29 119.9 . . ?
N2 C30 P2 114.94(14) . . ?
N2 C30 C31 122.30(19) . . ?
C31 C30 P2 122.70(16) . . ?
C30 C31 H31 120.6 . . ?
C32 C31 C30 118.9(2) . . ?
C32 C31 H31 120.6 . . ?
C31 C32 H32 120.5 . . ?
C33 C32 C31 119.0(2) . . ?
C33 C32 H32 120.5 . . ?
C32 C33 H33 120.5 . . ?
C32 C33 C34 119.0(2) . . ?
C34 C33 H33 120.5 . . ?
N2 C34 C33 122.9(2) . . ?
N2 C34 H34 118.5 . . ?
C33 C34 H34 118.5 . . ?
Cl1 C35 Cl2 114.3(2) . . ?
Cl1 C35 H35A 108.7 . . ?
Cl1 C35 H35B 108.7 . . ?
Cl2 C35 H35A 108.7 . . ?
Cl2 C35 H35B 108.7 . . ?
H35A C35 H35B 107.6 . . ?

loop_
_geom_bond_atom_site_label_1
_geom_bond_atom_site_label_2
_geom_bond_distance
_geom_bond_site_symmetry_2
_geom_bond_publ_flag
Ag1 Ag2 2.9893(2) . ?
Ag1 P1 2.3640(5) . ?
Ag1 O1 2.5476(18) . ?
Ag1 O4 2.5220(17) . ?
Ag1 N2 2.2899(17) . ?
Ag2 P2 2.3729(5) . ?
Ag2 O3 2.5534(15) 3_666 ?
Ag2 N1 2.2414(17) . ?
P1 C1 1.815(2) . ?
P1 C7 1.808(2) . ?
P1 C13 1.830(2) . ?
P2 C18 1.819(2) . ?
P2 C24 1.818(2) . ?
P2 C30 1.829(2) . ?
O1 N3 1.242(2) . ?
O2 N3 1.247(2) . ?
O3 N3 1.254(2) . ?
O4 N4 1.256(2) . ?
O5 N4 1.235(2) . ?
O6 N4 1.248(2) . ?
N1 C13 1.346(3) . ?
N1 C17 1.343(3) . ?
N2 C30 1.344(3) . ?
N2 C34 1.339(3) . ?
C1 C2 1.391(3) . ?
C1 C6 1.391(3) . ?
C2 H2 0.9500 . ?
C2 C3 1.379(3) . ?
C3 H3 0.9500 . ?
C3 C4 1.389(4) . ?
C4 H4 0.9500 . ?
C4 C5 1.377(3) . ?
C5 H5 0.9500 . ?
C5 C6 1.385(3) . ?
C6 H6 0.9500 . ?
C7 C8 1.387(3) . ?
C7 C12 1.385(4) . ?
C8 H8 0.9500 . ?
C8 C9 1.385(4) . ?
C9 H9 0.9500 . ?
C9 C10 1.374(6) . ?
C10 H10 0.9500 . ?
C10 C11 1.375(6) . ?
C11 H11 0.9500 . ?
C11 C12 1.382(4) . ?
C12 H12 0.9500 . ?
C13 C14 1.380(3) . ?
C14 H14 0.9500 . ?
C14 C15 1.387(3) . ?
C15 H15 0.9500 . ?
C15 C16 1.371(3) . ?
C16 H16 0.9500 . ?
C16 C17 1.378(3) . ?
C17 H17 0.9500 . ?
C18 C19 1.381(3) . ?
C18 C23 1.384(3) . ?
C19 H19 0.9500 . ?
C19 C20 1.386(3) . ?
C20 H20 0.9500 . ?
C20 C21 1.378(4) . ?
C21 H21 0.9500 . ?
C21 C22 1.368(4) . ?
C22 H22 0.9500 . ?
C22 C23 1.387(3) . ?
C23 H23 0.9500 . ?
C24 C25 1.386(3) . ?
C24 C29 1.395(3) . ?
C25 H25 0.9500 . ?
C25 C26 1.391(3) . ?
C26 H26 0.9500 . ?
C26 C27 1.372(4) . ?
C27 H27 0.9500 . ?
C27 C28 1.393(4) . ?
C28 H28 0.9500 . ?
C28 C29 1.378(3) . ?
C29 H29 0.9500 . ?
C30 C31 1.387(3) . ?
C31 H31 0.9500 . ?
C31 C32 1.385(3) . ?
C32 H32 0.9500 . ?
C32 C33 1.370(3) . ?
C33 H33 0.9500 . ?
C33 C34 1.382(3) . ?
C34 H34 0.9500 . ?
Cl1 C35 1.732(4) . ?
Cl2 C35 1.740(4) . ?
C35 H35A 0.9900 . ?
C35 H35B 0.9900 . ?

loop_
_geom_torsion_atom_site_label_1
_geom_torsion_atom_site_label_2
_geom_torsion_atom_site_label_3
_geom_torsion_atom_site_label_4
_geom_torsion
_geom_torsion_site_symmetry_1
_geom_torsion_site_symmetry_2
_geom_torsion_site_symmetry_3
_geom_torsion_site_symmetry_4
_geom_torsion_publ_flag
Ag1 P1 C1 C2 40.43(18) . . . . ?
Ag1 P1 C1 C6 -140.90(16) . . . . ?
Ag1 P1 C7 C8 35.3(2) . . . . ?
Ag1 P1 C7 C12 -146.6(2) . . . . ?
Ag1 P1 C13 N1 46.14(17) . . . . ?
Ag1 P1 C13 C14 -137.65(17) . . . . ?
Ag1 O1 N3 O2 -165.53(17) . . . . ?
Ag1 O1 N3 O3 14.2(2) . . . . ?
Ag1 O4 N4 O5 173.35(15) . . . . ?
Ag1 O4 N4 O6 -7.3(2) . . . . ?
Ag1 N2 C30 P2 11.0(2) . . . . ?
Ag1 N2 C30 C31 -166.25(15) . . . . ?
Ag1 N2 C34 C33 166.59(17) . . . . ?
Ag2 P2 C18 C19 -131.16(19) . . . . ?
Ag2 P2 C18 C23 47.61(19) . . . . ?
Ag2 P2 C24 C25 -131.28(16) . . . . ?
Ag2 P2 C24 C29 46.67(19) . . . . ?
Ag2 P2 C30 N2 32.07(16) . . . . ?
Ag2 P2 C30 C31 -150.67(15) . . . . ?
Ag2 O3 N3 O1 177.13(17) 3_666 . . . ?
Ag2 O3 N3 O2 -3.1(2) 3_666 . . . ?
Ag2 N1 C13 P1 -11.6(2) . . . . ?
Ag2 N1 C13 C14 172.18(16) . . . . ?
Ag2 N1 C17 C16 -173.99(18) . . . . ?
P1 C1 C2 C3 176.78(18) . . . . ?
P1 C1 C6 C5 -178.06(16) . . . . ?
P1 C7 C8 C9 176.9(2) . . . . ?
P1 C7 C12 C11 -177.8(2) . . . . ?
P1 C13 C14 C15 -173.50(18) . . . . ?
P2 C18 C19 C20 -179.7(2) . . . . ?
P2 C18 C23 C22 178.86(18) . . . . ?
P2 C24 C25 C26 177.52(16) . . . . ?
P2 C24 C29 C28 -178.2(2) . . . . ?
P2 C30 C31 C32 -175.73(16) . . . . ?
N1 C13 C14 C15 2.4(3) . . . . ?
N2 C30 C31 C32 1.3(3) . . . . ?
C1 P1 C7 C8 -90.40(19) . . . . ?
C1 P1 C7 C12 87.7(2) . . . . ?
C1 P1 C13 N1 171.60(15) . . . . ?
C1 P1 C13 C14 -12.2(2) . . . . ?
C1 C2 C3 C4 1.7(4) . . . . ?
C2 C1 C6 C5 0.6(3) . . . . ?
C2 C3 C4 C5 -0.1(4) . . . . ?
C3 C4 C5 C6 -1.3(3) . . . . ?
C4 C5 C6 C1 1.0(3) . . . . ?
C6 C1 C2 C3 -1.9(3) . . . . ?
C7 P1 C1 C2 166.94(17) . . . . ?
C7 P1 C1 C6 -14.4(2) . . . . ?
C7 P1 C13 N1 -80.31(16) . . . . ?
C7 P1 C13 C14 95.9(2) . . . . ?
C7 C8 C9 C10 1.4(4) . . . . ?
C8 C7 C12 C11 0.3(4) . . . . ?
C8 C9 C10 C11 -0.5(5) . . . . ?
C9 C10 C11 C12 -0.6(5) . . . . ?
C10 C11 C12 C7 0.7(5) . . . . ?
C12 C7 C8 C9 -1.3(4) . . . . ?
C13 P1 C1 C2 -86.97(17) . . . . ?
C13 P1 C1 C6 91.70(18) . . . . ?
C13 P1 C7 C8 162.92(17) . . . . ?
C13 P1 C7 C12 -19.0(2) . . . . ?
C13 N1 C17 C16 1.3(3) . . . . ?
C13 C14 C15 C16 0.0(4) . . . . ?
C14 C15 C16 C17 -1.6(4) . . . . ?
C15 C16 C17 N1 1.0(4) . . . . ?
C17 N1 C13 P1 173.25(16) . . . . ?
C17 N1 C13 C14 -3.0(3) . . . . ?
C18 P2 C24 C25 -1.5(2) . . . . ?
C18 P2 C24 C29 176.45(18) . . . . ?
C18 P2 C30 N2 -95.62(15) . . . . ?
C18 P2 C30 C31 81.65(18) . . . . ?
C18 C19 C20 C21 0.1(5) . . . . ?
C19 C18 C23 C22 -2.3(3) . . . . ?
C19 C20 C21 C22 -1.0(5) . . . . ?
C20 C21 C22 C23 0.2(4) . . . . ?
C21 C22 C23 C18 1.5(4) . . . . ?
C23 C18 C19 C20 1.5(4) . . . . ?
C24 P2 C18 C19 101.8(2) . . . . ?
C24 P2 C18 C23 -79.39(18) . . . . ?
C24 P2 C30 N2 154.64(15) . . . . ?
C24 P2 C30 C31 -28.10(19) . . . . ?
C24 C25 C26 C27 0.4(3) . . . . ?
C25 C24 C29 C28 -0.2(4) . . . . ?
C25 C26 C27 C28 0.2(4) . . . . ?
C26 C27 C28 C29 -0.8(4) . . . . ?
C27 C28 C29 C24 0.8(4) . . . . ?
C29 C24 C25 C26 -0.4(3) . . . . ?
C30 P2 C18 C19 -6.5(2) . . . . ?
C30 P2 C18 C23 172.32(17) . . . . ?
C30 P2 C24 C25 106.13(18) . . . . ?
C30 P2 C24 C29 -75.91(19) . . . . ?
C30 N2 C34 C33 -1.5(3) . . . . ?
C30 C31 C32 C33 -2.6(3) . . . . ?
C31 C32 C33 C34 1.8(3) . . . . ?
C32 C33 C34 N2 0.3(3) . . . . ?
C34 N2 C30 P2 177.97(15) . . . . ?
C34 N2 C30 C31 0.7(3) . . . . ?
